data_7123097
loop_
_publ_author_name
'Lee, Chi Lun'
'Wu, Liangliang'
'Huang, Jie-Sheng'
'Che, Chi-Ming'

_publ_section_title
;
 Stable iridium(iv) complexes supported by tetradentate salen ligands.
 Synthesis, structures and reactivity
;
_journal_name_full 'Chemical Communications'
_journal_paper_doi 10.1039/C8CC10220A
_journal_year 2019
_chemical_formula_moiety 'C51 H54 Cl Ir N2 O3, C H2 Cl2'
_chemical_formula_sum 'C52 H56 Cl3 Ir N2 O3'
_chemical_formula_weight 1055.54
_chemical_name_systematic
; 
 ? 
;
_space_group_IT_number 2
_symmetry_cell_setting triclinic
_symmetry_Int_Tables_number 2
_symmetry_space_group_name_Hall '-P 1'
_symmetry_space_group_name_H-M 'P -1'
_atom_sites_solution_hydrogens geom
_atom_sites_solution_primary direct
_atom_sites_solution_secondary difmap
_audit_creation_method SHELXL-97
_audit_update_record
;
2018-12-08 deposited with the CCDC.    2019-02-21 downloaded from the CCDC.
;
_cell_angle_alpha 71.647(1)
_cell_angle_beta 85.234(1)
_cell_angle_gamma 70.951(1)
_cell_formula_units_Z 2
_cell_length_a 13.1578(11)
_cell_length_b 14.0956(12)
_cell_length_c 15.0289(13)
_cell_measurement_reflns_used 17714
_cell_measurement_temperature 296(2)
_cell_measurement_theta_max 25.03
_cell_measurement_theta_min 1.80
_cell_volume 2500.1(4)
_computing_cell_refinement 'SAINT (Bruker AXS Inc, 2006)'
_computing_data_collection 'SMART (Bruker AXS Inc, 1998)'
_computing_data_reduction
;
SAINT (Bruker AXS Inc, 2006) & 
CrystalStructure (Rigaku/MSC and Rigaku Corporation, 2006) 
;
_computing_molecular_graphics 'MERCURY (Macrae et al., 2008)'
_computing_publication_material 'SHELXL97 (Sheldrick, 2008)'
_computing_structure_refinement 'SHELXL97 (Sheldrick, 2008)'
_computing_structure_solution 'SHELXS97 (Sheldrick, 2008)'
_diffrn_ambient_temperature 296(2)
_diffrn_measured_fraction_theta_full 0.978
_diffrn_measured_fraction_theta_max 0.978
_diffrn_measurement_device_type 'Bruker SMART 1000 CCD'
_diffrn_measurement_method '\w scan'
_diffrn_radiation_monochromator graphite
_diffrn_radiation_source 'fine-focus sealed tube'
_diffrn_radiation_type MoK\a
_diffrn_radiation_wavelength 0.71073
_diffrn_reflns_av_R_equivalents 0.0124
_diffrn_reflns_av_sigmaI/netI 0.0215
_diffrn_reflns_limit_h_max 12
_diffrn_reflns_limit_h_min -15
_diffrn_reflns_limit_k_max 16
_diffrn_reflns_limit_k_min -16
_diffrn_reflns_limit_l_max 16
_diffrn_reflns_limit_l_min -17
_diffrn_reflns_number 14009
_diffrn_reflns_theta_full 25.03
_diffrn_reflns_theta_max 25.03
_diffrn_reflns_theta_min 2.63
_diffrn_standards_number 0
_exptl_absorpt_coefficient_mu 2.872
_exptl_absorpt_correction_T_max 0.5337
_exptl_absorpt_correction_T_min 0.3929
_exptl_absorpt_correction_type multi-scan
_exptl_absorpt_process_details 'SADABS (Sheldrick, 2004)'
_exptl_crystal_colour brown
_exptl_crystal_density_diffrn 1.402
_exptl_crystal_density_method 'not measured'
_exptl_crystal_description block
_exptl_crystal_F_000 1068
_exptl_crystal_size_max 0.40
_exptl_crystal_size_mid 0.27
_exptl_crystal_size_min 0.25
_refine_diff_density_max 0.936
_refine_diff_density_min -0.672
_refine_diff_density_rms 0.066
_refine_ls_extinction_method none
_refine_ls_goodness_of_fit_ref 1.050
_refine_ls_hydrogen_treatment constr
_refine_ls_matrix_type full
_refine_ls_number_parameters 581
_refine_ls_number_reflns 8640
_refine_ls_number_restraints 54
_refine_ls_restrained_S_all 1.094
_refine_ls_R_factor_all 0.0287
_refine_ls_R_factor_gt 0.0244
_refine_ls_shift/su_max 0.001
_refine_ls_shift/su_mean 0.000
_refine_ls_structure_factor_coef Fsqd
_refine_ls_weighting_details 'calc w=1/[\s^2^(Fo^2^)+(0.0437P)^2^+0.8334P] where P=(Fo^2^+2Fc^2^)/3'
_refine_ls_weighting_scheme calc
_refine_ls_wR_factor_gt 0.0645
_refine_ls_wR_factor_ref 0.0673
_reflns_number_gt 7874
_reflns_number_total 8640
_reflns_threshold_expression I>2\s(I)
_cod_data_source_file c8cc10220a2.cif
_cod_data_source_block wt2251w-shelxl
_cod_database_code 7123097

loop_
_symmetry_equiv_pos_as_xyz
'x, y, z'
'-x, -y, -z'

loop_
_atom_site_label
_atom_site_type_symbol
_atom_site_fract_x
_atom_site_fract_y
_atom_site_fract_z
_atom_site_U_iso_or_equiv
_atom_site_adp_type
_atom_site_occupancy
_atom_site_symmetry_multiplicity
_atom_site_calc_flag
_atom_site_refinement_flags
_atom_site_disorder_assembly
_atom_site_disorder_group
Ir1 Ir 0.781077(9) 0.626776(9) 0.617946(8) 0.03879(6) Uani 1 1 d . . .
Cl1 Cl 0.79594(8) 0.51725(8) 0.52451(7) 0.0564(2) Uani 1 1 d . . .
O1 O 0.8300(3) 0.4422(2) 0.7912(2) 0.0723(8) Uani 1 1 d . . .
O2 O 0.73725(19) 0.75163(19) 0.50205(16) 0.0489(6) Uani 1 1 d . . .
O3 O 0.62270(19) 0.6392(2) 0.63295(16) 0.0485(6) Uani 1 1 d . . .
N1 N 0.9351(2) 0.6239(2) 0.59313(19) 0.0404(6) Uani 1 1 d . . .
N2 N 0.7623(2) 0.7300(2) 0.69285(19) 0.0405(6) Uani 1 1 d . . .
C1 C 0.8130(3) 0.5115(3) 0.7257(3) 0.0455(8) Uani 1 1 d . . .
C2 C 0.7957(3) 0.7716(3) 0.4272(2) 0.0452(8) Uani 1 1 d . . .
C3 C 0.7429(3) 0.8407(3) 0.3409(3) 0.0559(9) Uani 1 1 d . . .
C4 C 0.8064(4) 0.8635(3) 0.2640(3) 0.0629(11) Uani 1 1 d . . .
H4 H 0.7716 0.9067 0.2072 0.075 Uiso 1 1 calc R . .
C5 C 0.9201(4) 0.8260(3) 0.2654(3) 0.0587(10) Uani 1 1 d . . .
C6 C 0.9690(3) 0.7608(3) 0.3478(3) 0.0508(9) Uani 1 1 d . . .
H6 H 1.0437 0.7344 0.3513 0.061 Uiso 1 1 calc R . .
C7 C 0.9095(3) 0.7312(2) 0.4295(2) 0.0442(8) Uani 1 1 d . . .
C8 C 0.9708(3) 0.6689(2) 0.5135(2) 0.0430(7) Uani 1 1 d . . .
H8 H 1.0441 0.6596 0.5110 0.052 Uiso 1 1 calc R . .
C9 C 1.0042(3) 0.5794(2) 0.6751(2) 0.0407(7) Uani 1 1 d . . .
C10 C 1.0682(3) 0.4726(3) 0.6989(3) 0.0483(8) Uani 1 1 d . . .
H10 H 1.0732 0.4335 0.6582 0.058 Uiso 1 1 calc R . .
C11 C 1.1224(3) 0.4281(3) 0.7823(3) 0.0539(9) Uani 1 1 d . . .
H11 H 1.1672 0.3585 0.7976 0.065 Uiso 1 1 calc R . .
C12 C 1.1125(3) 0.4847(3) 0.8458(3) 0.0527(9) Uani 1 1 d . . .
C13 C 1.1635(4) 0.4364(4) 0.9365(3) 0.0710(12) Uani 1 1 d . . .
H13 H 1.2062 0.3660 0.9532 0.085 Uiso 1 1 calc R . .
C14 C 1.1510(4) 0.4908(5) 0.9980(3) 0.0826(14) Uani 1 1 d . . .
H14 H 1.1845 0.4576 1.0569 0.099 Uiso 1 1 calc R . .
C15 C 1.0880(4) 0.5969(4) 0.9740(3) 0.0776(13) Uani 1 1 d . . .
H15 H 1.0791 0.6335 1.0174 0.093 Uiso 1 1 calc R . .
C16 C 1.0394(3) 0.6474(4) 0.8874(3) 0.0608(10) Uani 1 1 d . . .
H16 H 0.9995 0.7186 0.8720 0.073 Uiso 1 1 calc R . .
C17 C 1.0488(3) 0.5937(3) 0.8212(2) 0.0469(8) Uani 1 1 d . . .
C18 C 0.9963(3) 0.6417(3) 0.7314(2) 0.0432(7) Uani 1 1 d . . .
C19 C 0.9374(3) 0.7574(3) 0.6941(2) 0.0446(8) Uani 1 1 d . . .
C20 C 0.9979(3) 0.8306(3) 0.6704(3) 0.0501(8) Uani 1 1 d . . .
C21 C 1.1114(3) 0.7967(3) 0.6811(3) 0.0620(10) Uani 1 1 d . . .
H21 H 1.1488 0.7251 0.7049 0.074 Uiso 1 1 calc R . .
C22 C 1.1668(4) 0.8682(4) 0.6565(3) 0.0725(12) Uani 1 1 d . . .
H22 H 1.2413 0.8445 0.6640 0.087 Uiso 1 1 calc R . .
C23 C 1.1134(4) 0.9750(4) 0.6208(3) 0.0759(13) Uani 1 1 d . . .
H23 H 1.1519 1.0225 0.6048 0.091 Uiso 1 1 calc R . .
C24 C 1.0050(4) 1.0106(3) 0.6091(3) 0.0721(12) Uani 1 1 d . . .
H24 H 0.9700 1.0826 0.5845 0.087 Uiso 1 1 calc R . .
C25 C 0.9440(3) 0.9400(3) 0.6335(3) 0.0580(10) Uani 1 1 d . . .
C26 C 0.8329(4) 0.9755(3) 0.6174(3) 0.0658(11) Uani 1 1 d . . .
H26 H 0.7972 1.0473 0.5931 0.079 Uiso 1 1 calc R . .
C27 C 0.7761(3) 0.9062(3) 0.6368(3) 0.0582(10) Uani 1 1 d . . .
H27 H 0.7024 0.9310 0.6246 0.070 Uiso 1 1 calc R . .
C28 C 0.8284(3) 0.7977(3) 0.6751(2) 0.0456(8) Uani 1 1 d . . .
C29 C 0.6816(3) 0.7472(3) 0.7480(3) 0.0482(8) Uani 1 1 d . . .
H29 H 0.6785 0.7956 0.7790 0.058 Uiso 1 1 calc R . .
C30 C 0.5971(3) 0.7015(3) 0.7671(2) 0.0450(8) Uani 1 1 d . . .
C31 C 0.5342(3) 0.7171(3) 0.8456(2) 0.0496(8) Uani 1 1 d . . .
H31 H 0.5523 0.7524 0.8817 0.060 Uiso 1 1 calc R . .
C32 C 0.4475(3) 0.6817(3) 0.8698(2) 0.0491(8) Uani 1 1 d . . .
C33 C 0.4236(3) 0.6299(3) 0.8127(3) 0.0511(8) Uani 1 1 d . . .
H33 H 0.3648 0.6055 0.8284 0.061 Uiso 1 1 calc R . .
C34 C 0.4807(3) 0.6121(3) 0.7347(2) 0.0466(8) Uani 1 1 d . . .
C35 C 0.5705(3) 0.6507(3) 0.7096(2) 0.0422(7) Uani 1 1 d . . .
C36 C 0.6198(4) 0.8878(4) 0.3350(3) 0.0784(13) Uani 1 1 d . . .
C37 C 0.5806(5) 0.9523(5) 0.4029(5) 0.113(2) Uani 1 1 d . . .
H37A H 0.5036 0.9818 0.3981 0.136 Uiso 1 1 calc R . .
H37B H 0.6118 1.0081 0.3875 0.136 Uiso 1 1 calc R . .
H37C H 0.6017 0.9075 0.4657 0.136 Uiso 1 1 calc R . .
C38 C 0.5696(5) 0.8002(6) 0.3587(5) 0.119(2) Uani 1 1 d . . .
H38A H 0.4927 0.8299 0.3586 0.143 Uiso 1 1 calc R . .
H38B H 0.5947 0.7520 0.4196 0.143 Uiso 1 1 calc R . .
H38C H 0.5895 0.7632 0.3128 0.143 Uiso 1 1 calc R . .
C39 C 0.5791(5) 0.9618(6) 0.2362(4) 0.128(3) Uani 1 1 d . . .
H39A H 0.5020 0.9843 0.2339 0.153 Uiso 1 1 calc R . .
H39B H 0.6068 0.9250 0.1910 0.153 Uiso 1 1 calc R . .
H39C H 0.6032 1.0222 0.2222 0.153 Uiso 1 1 calc R . .
C40 C 0.9815(4) 0.8610(3) 0.1752(3) 0.0723(13) Uani 1 1 d . . .
C41 C 0.9452(6) 0.9809(4) 0.1371(4) 0.111(2) Uani 1 1 d U . .
H41A H 0.9563 1.0093 0.1844 0.134 Uiso 1 1 calc R . .
H41B H 0.8702 1.0067 0.1199 0.134 Uiso 1 1 calc R . .
H41C H 0.9862 1.0023 0.0830 0.134 Uiso 1 1 calc R . .
C42 C 0.9648(6) 0.8116(4) 0.1045(3) 0.101(2) Uani 1 1 d . . .
H42A H 0.9861 0.7365 0.1320 0.121 Uiso 1 1 calc R . .
H42B H 1.0075 0.8291 0.0506 0.121 Uiso 1 1 calc R . .
H42C H 0.8902 0.8379 0.0859 0.121 Uiso 1 1 calc R . .
C43 C 1.1038(5) 0.8250(4) 0.1965(4) 0.0995(19) Uani 1 1 d . . .
H43A H 1.1164 0.8539 0.2429 0.119 Uiso 1 1 calc R . .
H43B H 1.1402 0.8493 0.1401 0.119 Uiso 1 1 calc R . .
H43C H 1.1307 0.7494 0.2197 0.119 Uiso 1 1 calc R . .
C44 C 0.3766(3) 0.6999(3) 0.9538(3) 0.0620(10) Uani 1 1 d . . .
C45 C 0.4205(6) 0.7515(6) 1.0093(5) 0.128(3) Uani 1 1 d U . .
H45A H 0.4235 0.8187 0.9694 0.153 Uiso 1 1 calc R . .
H45B H 0.4914 0.7073 1.0330 0.153 Uiso 1 1 calc R . .
H45C H 0.3743 0.7613 1.0608 0.153 Uiso 1 1 calc R . .
C46 C 0.2656(4) 0.7722(4) 0.9162(4) 0.108(2) Uani 1 1 d . . .
H46A H 0.2711 0.8371 0.8734 0.129 Uiso 1 1 calc R . .
H46B H 0.2208 0.7864 0.9673 0.129 Uiso 1 1 calc R . .
H46C H 0.2346 0.7388 0.8841 0.129 Uiso 1 1 calc R . .
C47 C 0.3669(4) 0.5969(4) 1.0187(3) 0.0875(16) Uani 1 1 d . . .
H47A H 0.4363 0.5518 1.0456 0.105 Uiso 1 1 calc R . .
H47B H 0.3401 0.5631 0.9839 0.105 Uiso 1 1 calc R . .
H47C H 0.3182 0.6103 1.0678 0.105 Uiso 1 1 calc R . .
C48 C 0.4516(3) 0.5508(4) 0.6775(3) 0.0639(11) Uani 1 1 d . . .
C49 C 0.3567(4) 0.5115(5) 0.7189(4) 0.0887(16) Uani 1 1 d . . .
H49A H 0.3352 0.4819 0.6771 0.106 Uiso 1 1 calc R . .
H49B H 0.2974 0.5695 0.7271 0.106 Uiso 1 1 calc R . .
H49C H 0.3780 0.4587 0.7785 0.106 Uiso 1 1 calc R . .
C50 C 0.5480(4) 0.4537(4) 0.6771(4) 0.0855(15) Uani 1 1 d . . .
H50A H 0.5281 0.4133 0.6447 0.103 Uiso 1 1 calc R . .
H50B H 0.5694 0.4110 0.7405 0.103 Uiso 1 1 calc R . .
H50C H 0.6068 0.4759 0.6459 0.103 Uiso 1 1 calc R . .
C51 C 0.4188(4) 0.6220(5) 0.5774(4) 0.0912(16) Uani 1 1 d . . .
H51A H 0.4003 0.5834 0.5424 0.109 Uiso 1 1 calc R . .
H51B H 0.4777 0.6455 0.5482 0.109 Uiso 1 1 calc R . .
H51C H 0.3579 0.6819 0.5787 0.109 Uiso 1 1 calc R . .
C52 C 0.7526(11) 0.8411(10) 0.9342(10) 0.196(8) Uani 0.564(9) 1 d PDU A 1
H52A H 0.8133 0.8073 0.9780 0.235 Uiso 0.564(9) 1 calc PR A 1
H52B H 0.7448 0.7902 0.9065 0.235 Uiso 0.564(9) 1 calc PR A 1
Cl2 Cl 0.6372(5) 0.8912(6) 0.9889(4) 0.347(3) Uani 0.564(9) 1 d PDU A 1
Cl3 Cl 0.7686(7) 0.9423(8) 0.8543(5) 0.231(4) Uani 0.564(9) 1 d PDU A 1
C52' C 0.7019(19) 0.9785(17) 0.9325(15) 0.152(8) Uani 0.436(9) 1 d PDU A 2
H52C H 0.7040 1.0156 0.9764 0.182 Uiso 0.436(9) 1 calc PR A 2
H52D H 0.7756 0.9358 0.9279 0.182 Uiso 0.436(9) 1 calc PR A 2
Cl2' Cl 0.6372(5) 0.8912(6) 0.9889(4) 0.347(3) Uani 0.436(9) 1 d PDU A 2
Cl3' Cl 0.6762(14) 1.0610(15) 0.8404(13) 0.390(10) Uani 0.436(9) 1 d PDU A 2

loop_
_atom_site_aniso_label
_atom_site_aniso_U_11
_atom_site_aniso_U_22
_atom_site_aniso_U_33
_atom_site_aniso_U_23
_atom_site_aniso_U_13
_atom_site_aniso_U_12
Ir1 0.04195(8) 0.04335(8) 0.03548(8) -0.01552(5) 0.01408(5) -0.01911(5)
Cl1 0.0621(5) 0.0666(5) 0.0550(5) -0.0353(4) 0.0194(4) -0.0276(4)
O1 0.082(2) 0.0629(17) 0.0571(18) -0.0011(15) 0.0171(15) -0.0234(15)
O2 0.0488(13) 0.0526(13) 0.0392(13) -0.0098(10) 0.0142(10) -0.0153(11)
O3 0.0445(13) 0.0688(15) 0.0422(13) -0.0254(12) 0.0156(10) -0.0265(11)
N1 0.0432(15) 0.0405(14) 0.0408(15) -0.0167(12) 0.0129(12) -0.0165(11)
N2 0.0402(14) 0.0431(14) 0.0428(15) -0.0152(12) 0.0105(12) -0.0196(11)
C1 0.0491(19) 0.0494(19) 0.044(2) -0.0201(17) 0.0169(15) -0.0222(15)
C2 0.058(2) 0.0399(17) 0.0402(18) -0.0142(14) 0.0130(15) -0.0204(15)
C3 0.066(2) 0.051(2) 0.046(2) -0.0100(16) 0.0061(17) -0.0183(17)
C4 0.088(3) 0.052(2) 0.039(2) -0.0038(16) 0.0079(19) -0.021(2)
C5 0.085(3) 0.0408(18) 0.047(2) -0.0122(16) 0.0266(19) -0.0220(18)
C6 0.064(2) 0.0414(17) 0.049(2) -0.0170(15) 0.0253(17) -0.0221(16)
C7 0.054(2) 0.0372(16) 0.0429(18) -0.0143(14) 0.0157(15) -0.0177(14)
C8 0.0443(18) 0.0396(16) 0.0485(19) -0.0184(14) 0.0180(15) -0.0169(14)
C9 0.0392(17) 0.0449(17) 0.0408(17) -0.0114(14) 0.0109(13) -0.0210(14)
C10 0.0474(19) 0.0463(18) 0.056(2) -0.0199(16) 0.0127(16) -0.0191(15)
C11 0.048(2) 0.0468(19) 0.060(2) -0.0070(17) 0.0045(17) -0.0160(16)
C12 0.050(2) 0.062(2) 0.050(2) -0.0115(17) 0.0085(16) -0.0311(17)
C13 0.069(3) 0.079(3) 0.060(3) -0.003(2) -0.006(2) -0.034(2)
C14 0.093(4) 0.109(4) 0.053(3) -0.013(3) -0.008(2) -0.049(3)
C15 0.088(3) 0.105(4) 0.061(3) -0.036(3) 0.006(2) -0.049(3)
C16 0.065(2) 0.074(3) 0.056(2) -0.024(2) 0.0071(19) -0.036(2)
C17 0.0464(19) 0.058(2) 0.0455(19) -0.0168(16) 0.0136(15) -0.0316(16)
C18 0.0402(17) 0.0460(17) 0.0486(19) -0.0161(15) 0.0113(14) -0.0216(14)
C19 0.053(2) 0.0464(18) 0.0456(19) -0.0219(15) 0.0151(15) -0.0260(15)
C20 0.058(2) 0.0520(19) 0.051(2) -0.0217(16) 0.0158(16) -0.0296(17)
C21 0.061(2) 0.067(2) 0.072(3) -0.026(2) 0.016(2) -0.036(2)
C22 0.071(3) 0.087(3) 0.080(3) -0.030(3) 0.018(2) -0.050(2)
C23 0.098(4) 0.081(3) 0.076(3) -0.030(2) 0.025(3) -0.065(3)
C24 0.098(4) 0.057(2) 0.081(3) -0.027(2) 0.020(3) -0.048(2)
C25 0.071(3) 0.055(2) 0.063(2) -0.0274(19) 0.0188(19) -0.0350(19)
C26 0.078(3) 0.043(2) 0.078(3) -0.0214(19) 0.018(2) -0.0237(19)
C27 0.056(2) 0.049(2) 0.072(3) -0.0228(19) 0.0144(19) -0.0190(17)
C28 0.051(2) 0.0473(18) 0.0485(19) -0.0225(15) 0.0165(15) -0.0245(15)
C29 0.052(2) 0.0494(19) 0.052(2) -0.0259(16) 0.0153(16) -0.0214(15)
C30 0.0455(18) 0.0474(18) 0.0447(19) -0.0166(15) 0.0143(14) -0.0187(14)
C31 0.054(2) 0.055(2) 0.0460(19) -0.0243(16) 0.0165(16) -0.0202(16)
C32 0.0473(19) 0.0520(19) 0.0446(19) -0.0142(16) 0.0169(15) -0.0156(15)
C33 0.0420(19) 0.056(2) 0.055(2) -0.0148(17) 0.0157(16) -0.0211(16)
C34 0.0405(18) 0.0539(19) 0.0476(19) -0.0169(16) 0.0110(14) -0.0187(15)
C35 0.0380(17) 0.0473(18) 0.0408(17) -0.0141(14) 0.0114(13) -0.0148(14)
C36 0.070(3) 0.085(3) 0.059(3) 0.001(2) -0.005(2) -0.017(2)
C37 0.073(4) 0.119(5) 0.106(5) -0.028(4) 0.006(3) 0.019(3)
C38 0.086(4) 0.161(6) 0.101(5) -0.003(4) -0.021(3) -0.056(4)
C39 0.089(4) 0.157(6) 0.080(4) 0.018(4) -0.016(3) -0.012(4)
C40 0.109(4) 0.048(2) 0.052(2) -0.0110(18) 0.040(2) -0.028(2)
C41 0.158(6) 0.054(3) 0.089(4) -0.002(2) 0.070(4) -0.026(3)
C42 0.156(6) 0.087(3) 0.058(3) -0.023(3) 0.046(3) -0.043(4)
C43 0.115(5) 0.091(4) 0.086(4) -0.018(3) 0.060(3) -0.047(3)
C44 0.061(2) 0.070(2) 0.053(2) -0.0226(19) 0.0264(19) -0.020(2)
C45 0.147(6) 0.198(7) 0.101(4) -0.102(5) 0.081(4) -0.101(5)
C46 0.088(4) 0.097(4) 0.090(4) -0.014(3) 0.048(3) 0.009(3)
C47 0.089(3) 0.091(3) 0.061(3) -0.010(2) 0.038(3) -0.023(3)
C48 0.057(2) 0.088(3) 0.069(3) -0.042(2) 0.024(2) -0.041(2)
C49 0.079(3) 0.121(4) 0.107(4) -0.065(4) 0.038(3) -0.066(3)
C50 0.084(3) 0.090(3) 0.116(4) -0.065(3) 0.040(3) -0.047(3)
C51 0.088(4) 0.140(5) 0.070(3) -0.045(3) 0.001(3) -0.055(3)
C52 0.228(12) 0.211(12) 0.196(12) -0.104(9) -0.047(8) -0.078(9)
Cl2 0.290(6) 0.482(8) 0.324(6) -0.185(6) -0.002(5) -0.133(6)
Cl3 0.282(9) 0.293(9) 0.214(6) -0.142(6) 0.095(5) -0.175(7)
C52' 0.167(12) 0.145(11) 0.140(11) -0.023(8) -0.022(9) -0.059(9)
Cl2' 0.290(6) 0.482(8) 0.324(6) -0.185(6) -0.002(5) -0.133(6)
Cl3' 0.353(16) 0.436(19) 0.472(18) -0.218(15) -0.017(12) -0.161(14)

loop_
_atom_type_symbol
_atom_type_description
_atom_type_scat_dispersion_real
_atom_type_scat_dispersion_imag
_atom_type_scat_source
C C 0.0033 0.0016 'International Tables Vol C Tables 4.2.6.8 and 6.1.1.4'
H H 0.0000 0.0000 'International Tables Vol C Tables 4.2.6.8 and 6.1.1.4'
N N 0.0061 0.0033 'International Tables Vol C Tables 4.2.6.8 and 6.1.1.4'
O O 0.0106 0.0060 'International Tables Vol C Tables 4.2.6.8 and 6.1.1.4'
Cl Cl 0.1484 0.1585 'International Tables Vol C Tables 4.2.6.8 and 6.1.1.4'
Ir Ir -1.4442 7.9887 'International Tables Vol C Tables 4.2.6.8 and 6.1.1.4'

loop_
_geom_angle_atom_site_label_1
_geom_angle_atom_site_label_2
_geom_angle_atom_site_label_3
_geom_angle
C1 Ir1 O2 176.56(12)
C1 Ir1 N1 95.14(13)
O2 Ir1 N1 88.29(10)
C1 Ir1 O3 89.47(13)
O2 Ir1 O3 87.10(10)
N1 Ir1 O3 175.37(10)
C1 Ir1 N2 92.14(13)
O2 Ir1 N2 88.14(10)
N1 Ir1 N2 90.02(10)
O3 Ir1 N2 90.22(10)
C1 Ir1 Cl1 91.18(11)
O2 Ir1 Cl1 88.46(8)
N1 Ir1 Cl1 91.02(8)
O3 Ir1 Cl1 88.47(7)
N2 Ir1 Cl1 176.42(8)
C2 O2 Ir1 126.2(2)
C35 O3 Ir1 122.3(2)
C8 N1 C9 119.4(3)
C8 N1 Ir1 125.2(2)
C9 N1 Ir1 114.8(2)
C29 N2 C28 117.4(3)
C29 N2 Ir1 121.1(2)
C28 N2 Ir1 120.8(2)
O1 C1 Ir1 178.4(3)
O2 C2 C7 122.9(3)
O2 C2 C3 118.7(3)
C7 C2 C3 118.3(3)
C4 C3 C2 117.6(4)
C4 C3 C36 122.0(4)
C2 C3 C36 120.3(3)
C3 C4 C5 124.9(4)
C3 C4 H4 117.5
C5 C4 H4 117.5
C6 C5 C4 116.7(3)
C6 C5 C40 123.6(4)
C4 C5 C40 119.7(4)
C5 C6 C7 121.9(4)
C5 C6 H6 119.0
C7 C6 H6 119.0
C2 C7 C8 122.9(3)
C2 C7 C6 120.5(3)
C8 C7 C6 116.3(3)
N1 C8 C7 126.9(3)
N1 C8 H8 116.5
C7 C8 H8 116.5
C18 C9 C10 123.1(3)
C18 C9 N1 117.3(3)
C10 C9 N1 119.4(3)
C11 C10 C9 118.7(3)
C11 C10 H10 120.7
C9 C10 H10 120.7
C10 C11 C12 121.3(3)
C10 C11 H11 119.3
C12 C11 H11 119.3
C11 C12 C13 121.7(4)
C11 C12 C17 120.1(3)
C13 C12 C17 118.3(4)
C14 C13 C12 121.2(5)
C14 C13 H13 119.4
C12 C13 H13 119.4
C13 C14 C15 120.4(4)
C13 C14 H14 119.8
C15 C14 H14 119.8
C16 C15 C14 120.7(4)
C16 C15 H15 119.7
C14 C15 H15 119.7
C15 C16 C17 121.1(4)
C15 C16 H16 119.5
C17 C16 H16 119.5
C16 C17 C18 123.3(3)
C16 C17 C12 118.4(3)
C18 C17 C12 118.4(3)
C9 C18 C17 118.3(3)
C9 C18 C19 118.7(3)
C17 C18 C19 123.0(3)
C28 C19 C20 117.7(3)
C28 C19 C18 123.2(3)
C20 C19 C18 119.0(3)
C25 C20 C21 117.9(3)
C25 C20 C19 119.9(3)
C21 C20 C19 122.2(3)
C22 C21 C20 120.8(4)
C22 C21 H21 119.6
C20 C21 H21 119.6
C21 C22 C23 120.8(4)
C21 C22 H22 119.6
C23 C22 H22 119.6
C24 C23 C22 120.3(4)
C24 C23 H23 119.9
C22 C23 H23 119.9
C23 C24 C25 121.1(4)
C23 C24 H24 119.5
C25 C24 H24 119.5
C26 C25 C20 119.3(3)
C26 C25 C24 121.5(4)
C20 C25 C24 119.1(4)
C27 C26 C25 120.9(4)
C27 C26 H26 119.6
C25 C26 H26 119.6
C26 C27 C28 120.3(4)
C26 C27 H27 119.8
C28 C27 H27 119.8
C19 C28 C27 121.9(3)
C19 C28 N2 121.5(3)
C27 C28 N2 116.7(3)
N2 C29 C30 128.4(3)
N2 C29 H29 115.8
C30 C29 H29 115.8
C35 C30 C31 120.7(3)
C35 C30 C29 123.8(3)
C31 C30 C29 115.3(3)
C32 C31 C30 121.7(3)
C32 C31 H31 119.1
C30 C31 H31 119.1
C31 C32 C33 116.6(3)
C31 C32 C44 122.5(4)
C33 C32 C44 120.9(3)
C34 C33 C32 125.1(3)
C34 C33 H33 117.4
C32 C33 H33 117.4
C33 C34 C35 117.6(3)
C33 C34 C48 122.0(3)
C35 C34 C48 120.4(3)
O3 C35 C30 123.2(3)
O3 C35 C34 118.6(3)
C30 C35 C34 118.2(3)
C38 C36 C37 109.5(5)
C38 C36 C3 109.9(4)
C37 C36 C3 110.3(4)
C38 C36 C39 107.7(5)
C37 C36 C39 107.3(5)
C3 C36 C39 112.1(4)
C36 C37 H37A 109.5
C36 C37 H37B 109.5
H37A C37 H37B 109.5
C36 C37 H37C 109.5
H37A C37 H37C 109.5
H37B C37 H37C 109.5
C36 C38 H38A 109.5
C36 C38 H38B 109.5
H38A C38 H38B 109.5
C36 C38 H38C 109.5
H38A C38 H38C 109.5
H38B C38 H38C 109.5
C36 C39 H39A 109.5
C36 C39 H39B 109.5
H39A C39 H39B 109.5
C36 C39 H39C 109.5
H39A C39 H39C 109.5
H39B C39 H39C 109.5
C42 C40 C41 112.1(5)
C42 C40 C5 109.7(4)
C41 C40 C5 109.8(3)
C42 C40 C43 107.9(4)
C41 C40 C43 106.5(5)
C5 C40 C43 110.7(4)
C40 C41 H41A 109.5
C40 C41 H41B 109.5
H41A C41 H41B 109.5
C40 C41 H41C 109.5
H41A C41 H41C 109.5
H41B C41 H41C 109.5
C40 C42 H42A 109.5
C40 C42 H42B 109.5
H42A C42 H42B 109.5
C40 C42 H42C 109.5
H42A C42 H42C 109.5
H42B C42 H42C 109.5
C40 C43 H43A 109.5
C40 C43 H43B 109.5
H43A C43 H43B 109.5
C40 C43 H43C 109.5
H43A C43 H43C 109.5
H43B C43 H43C 109.5
C47 C44 C45 108.9(5)
C47 C44 C46 108.7(4)
C45 C44 C46 108.2(5)
C47 C44 C32 110.6(3)
C45 C44 C32 112.2(4)
C46 C44 C32 108.1(4)
C44 C45 H45A 109.5
C44 C45 H45B 109.5
H45A C45 H45B 109.5
C44 C45 H45C 109.5
H45A C45 H45C 109.5
H45B C45 H45C 109.5
C44 C46 H46A 109.5
C44 C46 H46B 109.5
H46A C46 H46B 109.5
C44 C46 H46C 109.5
H46A C46 H46C 109.5
H46B C46 H46C 109.5
C44 C47 H47A 109.5
C44 C47 H47B 109.5
H47A C47 H47B 109.5
C44 C47 H47C 109.5
H47A C47 H47C 109.5
H47B C47 H47C 109.5
C51 C48 C50 110.4(4)
C51 C48 C49 107.1(4)
C50 C48 C49 107.4(4)
C51 C48 C34 110.0(4)
C50 C48 C34 109.8(4)
C49 C48 C34 112.2(3)
C48 C49 H49A 109.5
C48 C49 H49B 109.5
H49A C49 H49B 109.5
C48 C49 H49C 109.5
H49A C49 H49C 109.5
H49B C49 H49C 109.5
C48 C50 H50A 109.5
C48 C50 H50B 109.5
H50A C50 H50B 109.5
C48 C50 H50C 109.5
H50A C50 H50C 109.5
H50B C50 H50C 109.5
C48 C51 H51A 109.5
C48 C51 H51B 109.5
H51A C51 H51B 109.5
C48 C51 H51C 109.5
H51A C51 H51C 109.5
H51B C51 H51C 109.5
Cl3 C52 Cl2 104.5(7)
Cl3 C52 H52A 110.9
Cl2 C52 H52A 110.9
Cl3 C52 H52B 110.9
Cl2 C52 H52B 110.9
H52A C52 H52B 108.9
Cl3' C52' H52C 105.0
Cl3' C52' H52D 105.0
H52C C52' H52D 105.8

loop_
_geom_bond_atom_site_label_1
_geom_bond_atom_site_label_2
_geom_bond_distance
Ir1 C1 1.857(4)
Ir1 O2 2.009(2)
Ir1 N1 2.020(3)
Ir1 O3 2.033(2)
Ir1 N2 2.048(3)
Ir1 Cl1 2.3486(9)
O1 C1 1.124(4)
O2 C2 1.317(4)
O3 C35 1.319(4)
N1 C8 1.295(4)
N1 C9 1.436(4)
N2 C29 1.299(4)
N2 C28 1.443(4)
C2 C7 1.417(5)
C2 C3 1.424(5)
C3 C4 1.384(6)
C3 C36 1.535(6)
C4 C5 1.415(6)
C4 H4 0.9300
C5 C6 1.349(5)
C5 C40 1.546(5)
C6 C7 1.422(5)
C6 H6 0.9300
C7 C8 1.423(5)
C8 H8 0.9300
C9 C18 1.377(5)
C9 C10 1.409(5)
C10 C11 1.354(5)
C10 H10 0.9300
C11 C12 1.399(6)
C11 H11 0.9300
C12 C13 1.428(6)
C12 C17 1.433(5)
C13 C14 1.345(7)
C13 H13 0.9300
C14 C15 1.399(7)
C14 H14 0.9300
C15 C16 1.367(6)
C15 H15 0.9300
C16 C17 1.404(5)
C16 H16 0.9300
C17 C18 1.424(5)
C18 C19 1.499(5)
C19 C28 1.376(5)
C19 C20 1.443(5)
C20 C25 1.415(5)
C20 C21 1.419(6)
C21 C22 1.373(6)
C21 H21 0.9300
C22 C23 1.383(7)
C22 H22 0.9300
C23 C24 1.354(7)
C23 H23 0.9300
C24 C25 1.419(5)
C24 H24 0.9300
C25 C26 1.397(6)
C26 C27 1.362(5)
C26 H26 0.9300
C27 C28 1.404(5)
C27 H27 0.9300
C29 C30 1.424(5)
C29 H29 0.9300
C30 C35 1.409(5)
C30 C31 1.417(5)
C31 C32 1.367(5)
C31 H31 0.9300
C32 C33 1.399(5)
C32 C44 1.544(5)
C33 C34 1.384(5)
C33 H33 0.9300
C34 C35 1.433(5)
C34 C48 1.540(5)
C36 C38 1.519(8)
C36 C37 1.524(8)
C36 C39 1.539(7)
C37 H37A 0.9600
C37 H37B 0.9600
C37 H37C 0.9600
C38 H38A 0.9600
C38 H38B 0.9600
C38 H38C 0.9600
C39 H39A 0.9600
C39 H39B 0.9600
C39 H39C 0.9600
C40 C42 1.505(7)
C40 C41 1.524(6)
C40 C43 1.549(8)
C41 H41A 0.9600
C41 H41B 0.9600
C41 H41C 0.9600
C42 H42A 0.9600
C42 H42B 0.9600
C42 H42C 0.9600
C43 H43A 0.9600
C43 H43B 0.9600
C43 H43C 0.9600
C44 C47 1.512(6)
C44 C45 1.515(7)
C44 C46 1.515(7)
C45 H45A 0.9600
C45 H45B 0.9600
C45 H45C 0.9600
C46 H46A 0.9600
C46 H46B 0.9600
C46 H46C 0.9600
C47 H47A 0.9600
C47 H47B 0.9600
C47 H47C 0.9600
C48 C51 1.527(7)
C48 C50 1.534(6)
C48 C49 1.536(6)
C49 H49A 0.9600
C49 H49B 0.9600
C49 H49C 0.9600
C50 H50A 0.9600
C50 H50B 0.9600
C50 H50C 0.9600
C51 H51A 0.9600
C51 H51B 0.9600
C51 H51C 0.9600
C52 Cl3 1.611(9)
C52 Cl2 1.715(9)
C52 H52A 0.9700
C52 H52B 0.9700
C52' Cl3' 1.479(16)
C52' H52C 0.9700
C52' H52D 0.9700
